data_7050731
loop_
_publ_author_name
'Arya, Pious'
'Channa, Asif'
'Cragg, Peter J.'
'Prince, Paul D.'
'Steed, Jonathan W.'

_publ_section_title
;
 C-Donor lariat ether 'scorpionates'
;
_journal_issue 4
_journal_name_full 'New Journal of Chemistry'
_journal_page_first 440
_journal_paper_doi 10.1039/b108522k
_journal_volume 26
_journal_year 2002
_chemical_formula_sum 'C16 H31 Ag F6 N O5 P'
_chemical_formula_weight 570.26
_space_group_IT_number 4
_symmetry_cell_setting monoclinic
_symmetry_space_group_name_Hall 'P 2yb'
_symmetry_space_group_name_H-M 'P 1 21 1'
_atom_sites_solution_hydrogens geom
_atom_sites_solution_primary direct
_atom_sites_solution_secondary difmap
_audit_creation_method SHELXL-97
_cell_angle_alpha 90.00
_cell_angle_beta 90.300(3)
_cell_angle_gamma 90.00
_cell_formula_units_Z 4
_cell_length_a 10.589(2)
_cell_length_b 8.5424(17)
_cell_length_c 23.835(5)
_cell_measurement_temperature 100(2)
_cell_volume 2156.0(7)
_computing_cell_refinement DENZO-SMN
_computing_data_collection 'Nonius Collect'
_computing_data_reduction DENZO-SMN
_computing_molecular_graphics 'XSeed (Barbour, 1999)'
_computing_structure_refinement 'SHELXL-97 (Sheldrick, 1997)'
_computing_structure_solution 'SHELXS-97 (Sheldrick, 1990)'
_diffrn_ambient_temperature 100(2)
_diffrn_measured_fraction_theta_full 0.949
_diffrn_measured_fraction_theta_max 0.949
_diffrn_measurement_device_type KappaCCD
_diffrn_measurement_method '2o phi & omega frames'
_diffrn_radiation_monochromator graphite
_diffrn_radiation_source 'fine-focus sealed tube'
_diffrn_radiation_type MoK\a
_diffrn_radiation_wavelength 0.71073
_diffrn_reflns_av_R_equivalents 0.0424
_diffrn_reflns_av_sigmaI/netI 0.0781
_diffrn_reflns_limit_h_max 12
_diffrn_reflns_limit_h_min -13
_diffrn_reflns_limit_k_max 10
_diffrn_reflns_limit_k_min -9
_diffrn_reflns_limit_l_max 29
_diffrn_reflns_limit_l_min -19
_diffrn_reflns_number 9526
_diffrn_reflns_theta_full 26.00
_diffrn_reflns_theta_max 26.00
_diffrn_reflns_theta_min 1.92
_diffrn_standards_decay_% 0
_exptl_absorpt_coefficient_mu 1.088
_exptl_absorpt_correction_T_max 0.8990
_exptl_absorpt_correction_T_min 0.8118
_exptl_absorpt_correction_type Scalepack
_exptl_absorpt_process_details 'Otwinowski & Minor, 1997'
_exptl_crystal_colour colourless
_exptl_crystal_density_diffrn 1.757
_exptl_crystal_density_method 'not measured'
_exptl_crystal_F_000 1160
_exptl_crystal_size_max 0.20
_exptl_crystal_size_mid 0.15
_exptl_crystal_size_min 0.10
_refine_diff_density_max 0.915
_refine_diff_density_min -0.730
_refine_diff_density_rms 0.135
_refine_ls_abs_structure_details 'Flack H D (1983), Acta Cryst. A39, 876-881'
_refine_ls_abs_structure_Flack 0.43(5)
_refine_ls_extinction_method none
_refine_ls_goodness_of_fit_ref 1.063
_refine_ls_hydrogen_treatment mixed
_refine_ls_matrix_type full
_refine_ls_number_parameters 732
_refine_ls_number_reflns 7220
_refine_ls_number_restraints 424
_refine_ls_restrained_S_all 1.082
_refine_ls_R_factor_all 0.0620
_refine_ls_R_factor_gt 0.0521
_refine_ls_shift/su_max 0.038
_refine_ls_shift/su_mean 0.002
_refine_ls_structure_factor_coef Fsqd
_refine_ls_weighting_details 'calc w=1/[\s^2^(Fo^2^)+(0.0000P)^2^+9.8274P] where P=(Fo^2^+2Fc^2^)/3'
_refine_ls_weighting_scheme calc
_refine_ls_wR_factor_gt 0.1189
_refine_ls_wR_factor_ref 0.1225
_reflns_number_gt 6574
_reflns_number_total 7220
_reflns_threshold_expression >2sigma(I)
_cod_data_source_file b108522k.txt
_cod_data_source_block ac60p21
_cod_original_sg_symbol_H-M P21
_cod_database_code 7050731

loop_
_symmetry_equiv_pos_as_xyz
'x, y, z'
'-x, y+1/2, -z'

loop_
_atom_site_label
_atom_site_type_symbol
_atom_site_fract_x
_atom_site_fract_y
_atom_site_fract_z
_atom_site_U_iso_or_equiv
_atom_site_adp_type
_atom_site_occupancy
_atom_site_symmetry_multiplicity
_atom_site_calc_flag
_atom_site_refinement_flags
_atom_site_disorder_assembly
_atom_site_disorder_group
Ag1 Ag -0.01098(5) 0.56896(7) 0.39156(2) 0.03163(17) Uani 1 1 d . . .
P1 P 0.5098(2) 0.0323(3) 0.37818(12) 0.0318(6) Uani 1 1 d . . .
F1 F 0.3603(5) 0.0290(8) 0.3776(3) 0.0560(19) Uani 1 1 d . . .
O1 O 0.0315(12) 0.307(2) 0.3388(7) 0.025(3) Uani 0.480(10) 1 d PU A 1
N1 N -0.1773(14) 0.521(2) 0.3181(6) 0.020(4) Uani 0.480(10) 1 d PU A 1
C1 C -0.1406(16) 0.408(2) 0.2796(7) 0.028(4) Uani 0.480(10) 1 d PU A 1
H1A H -0.0806 0.4559 0.2530 0.033 Uiso 0.480(10) 1 calc PR A 1
H1B H -0.2159 0.3746 0.2579 0.033 Uiso 0.480(10) 1 calc PR A 1
Ag2 Ag 0.48880(5) 0.82267(6) 0.10898(2) 0.02911(16) Uani 1 1 d . . .
P2 P 0.0062(2) 0.3593(3) 0.11966(12) 0.0339(7) Uani 1 1 d . . .
F2 F 0.5085(6) 0.1799(8) 0.4191(3) 0.0513(17) Uani 1 1 d . . .
O2 O 0.2247(13) 0.5361(18) 0.3426(6) 0.020(3) Uani 0.480(10) 1 d PU A 1
N2 N 0.2960(8) 0.8648(12) 0.1660(4) 0.057(3) Uani 1 1 d DU . .
C2 C -0.076(2) 0.256(3) 0.3064(10) 0.027(5) Uani 0.480(10) 1 d PU A 1
H2A H -0.1367 0.2005 0.3308 0.033 Uiso 0.480(10) 1 calc PR A 1
H2B H -0.0488 0.1835 0.2764 0.033 Uiso 0.480(10) 1 calc PR A 1
F3 F 0.5135(7) -0.0837(10) 0.4297(3) 0.064(2) Uani 1 1 d . . .
O3 O 0.1884(19) 0.633(2) 0.4507(9) 0.049(5) Uani 0.480(10) 1 d PU A 1
C3 C 0.1443(16) 0.299(3) 0.3057(9) 0.030(5) Uani 0.480(10) 1 d PU A 1
H3A H 0.1641 0.1881 0.2973 0.036 Uiso 0.480(10) 1 calc PR A 1
H3B H 0.1307 0.3543 0.2697 0.036 Uiso 0.480(10) 1 calc PR A 1
F4 F 0.5134(6) -0.1135(8) 0.3361(3) 0.0550(18) Uani 1 1 d . . .
O4 O -0.0367(13) 0.5862(18) 0.5032(5) 0.051(4) Uani 0.480(10) 1 d PU A 1
C4 C 0.2451(13) 0.3671(16) 0.3347(6) 0.018(3) Uani 0.480(10) 1 d PU A 1
H4A H 0.3241 0.3504 0.3135 0.021 Uiso 0.480(10) 1 calc PR A 1
H4B H 0.2547 0.3160 0.3718 0.021 Uiso 0.480(10) 1 calc PR A 1
F5 F 0.5072(6) 0.1506(8) 0.3265(3) 0.0492(16) Uani 1 1 d . . .
O5 O -0.2449(19) 0.482(2) 0.4355(8) 0.067(5) Uani 0.480(10) 1 d PU A 1
C5A C 0.3053(17) 0.451(2) 0.3591(8) 0.045(5) Uani 0.520(10) 1 d PU A 2
H5A1 H 0.3817 0.4423 0.3355 0.054 Uiso 0.520(10) 1 calc PR A 2
H5A2 H 0.2907 0.3491 0.3777 0.054 Uiso 0.520(10) 1 calc PR A 2
F6 F 0.6606(5) 0.0347(9) 0.3781(3) 0.060(2) Uani 1 1 d . . .
O6 O 0.4849(9) 1.1077(10) 0.1581(4) 0.064(3) Uani 1 1 d DU . .
C6 C 0.3172(17) 0.587(3) 0.4330(9) 0.036(5) Uani 0.480(10) 1 d PU A 1
H6A H 0.3337 0.4755 0.4410 0.043 Uiso 0.480(10) 1 calc PR A 1
H6B H 0.3818 0.6517 0.4524 0.043 Uiso 0.480(10) 1 calc PR A 1
F7 F -0.1455(5) 0.3625(8) 0.1203(3) 0.0536(19) Uani 1 1 d . . .
O7 O 0.7039(7) 0.8998(10) 0.1714(3) 0.061(2) Uani 1 1 d DU . .
C7 C 0.183(2) 0.619(3) 0.5109(9) 0.047(5) Uani 0.480(10) 1 d PU A 1
H7A H 0.2551 0.6757 0.5284 0.056 Uiso 0.480(10) 1 calc PR A 1
H7B H 0.1870 0.5082 0.5225 0.056 Uiso 0.480(10) 1 calc PR A 1
F8 F 0.0085(6) 0.5072(8) 0.1612(3) 0.060(2) Uani 1 1 d . . .
O8 O 0.7140(6) 0.8207(14) 0.0579(3) 0.065(2) Uani 1 1 d DU . .
C8 C 0.061(2) 0.691(3) 0.5282(9) 0.040(5) Uani 0.480(10) 1 d PU A 1
H8A H 0.0534 0.7987 0.5134 0.048 Uiso 0.480(10) 1 calc PR A 1
H8B H 0.0544 0.6938 0.5696 0.048 Uiso 0.480(10) 1 calc PR A 1
F9 F 0.0042(6) 0.2462(8) 0.1722(3) 0.0535(17) Uani 1 1 d . . .
O9 O 0.5067(7) 0.6890(10) 0.0111(3) 0.053(2) Uani 1 1 d DU . .
C9 C -0.164(2) 0.639(2) 0.5139(8) 0.033(4) Uani 0.480(10) 1 d PU A 1
H9A H -0.1765 0.6481 0.5549 0.040 Uiso 0.480(10) 1 calc PR A 1
H9B H -0.1756 0.7444 0.4973 0.040 Uiso 0.480(10) 1 calc PR A 1
F10 F 0.0039(6) 0.2115(8) 0.0787(3) 0.0504(18) Uani 1 1 d . . .
O10 O 0.2839(6) 0.8334(12) 0.0428(4) 0.072(2) Uani 1 1 d DU . .
C10 C -0.255(2) 0.538(3) 0.4918(11) 0.062(6) Uani 0.480(10) 1 d PU A 1
H10A H -0.3376 0.5922 0.4948 0.074 Uiso 0.480(10) 1 calc PR A 1
H10B H -0.2587 0.4458 0.5167 0.074 Uiso 0.480(10) 1 calc PR A 1
F11 F 0.0046(6) 0.4762(9) 0.0673(3) 0.057(2) Uani 1 1 d . . .
C11 C -0.3273(15) 0.546(3) 0.3975(8) 0.026(4) Uani 0.480(10) 1 d PU A 1
H11A H -0.3168 0.6609 0.3966 0.031 Uiso 0.480(10) 1 calc PR A 1
H11B H -0.4152 0.5222 0.4087 0.031 Uiso 0.480(10) 1 calc PR A 1
F12 F 0.1576(5) 0.3570(8) 0.1185(3) 0.0540(19) Uani 1 1 d . . .
C12 C -0.3032(18) 0.482(3) 0.3435(9) 0.049(6) Uani 0.480(10) 1 d PU A 1
H12A H -0.3702 0.5190 0.3175 0.059 Uiso 0.480(10) 1 calc PR A 1
H12B H -0.3104 0.3668 0.3459 0.059 Uiso 0.480(10) 1 calc PR A 1
C13 C -0.1965(13) 0.6585(17) 0.2876(5) 0.077(4) Uani 1 1 d U . .
H13A H -0.2622 0.7222 0.3062 0.093 Uiso 1 1 calc R A 1
H13B H -0.2274 0.6318 0.2495 0.093 Uiso 1 1 calc R A 1
C14 C -0.062(2) 0.765(3) 0.2823(10) 0.053(6) Uani 0.50 1 d PU A 1
H14A H 0.0112 0.6964 0.2748 0.064 Uiso 0.50 1 calc PR A 1
H14B H -0.0692 0.8426 0.2515 0.064 Uiso 0.50 1 calc PR A 1
C15 C -0.045(3) 0.850(4) 0.3395(16) 0.081(10) Uani 0.50 1 d PU A 1
H15 H -0.1087 0.8972 0.3617 0.098 Uiso 0.50 1 calc PR A 1
C16 C 0.0605(17) 0.844(2) 0.3493(9) 0.034(4) Uani 0.50 1 d PU A 1
H16A H 0.1162 0.7942 0.3239 0.041 Uiso 0.50 1 calc PR A 1
H16B H 0.0927 0.8898 0.3828 0.041 Uiso 0.50 1 calc PR A 1
C17 C 0.2606(16) 1.0178(19) 0.1731(8) 0.111(6) Uani 1 1 d DU . .
H17A H 0.1897 1.0249 0.1999 0.134 Uiso 1 1 calc R . .
H17B H 0.2329 1.0634 0.1369 0.134 Uiso 1 1 calc R . .
C18 C 0.3807(12) 1.1099(19) 0.1968(6) 0.084(5) Uani 1 1 d DU . .
H18A H 0.3567 1.2199 0.2045 0.101 Uiso 1 1 calc R . .
H18B H 0.4078 1.0619 0.2327 0.101 Uiso 1 1 calc R . .
C19 C 0.5991(13) 1.1573(18) 0.1842(6) 0.080(4) Uani 1 1 d DU . .
H19A H 0.6557 1.2018 0.1554 0.096 Uiso 1 1 calc R . .
H19B H 0.5798 1.2410 0.2116 0.096 Uiso 1 1 calc R . .
C20 C 0.6608(11) 1.0363(14) 0.2116(5) 0.061(3) Uani 1 1 d DU . .
H20A H 0.6040 0.9926 0.2405 0.074 Uiso 1 1 calc R . .
H20B H 0.7361 1.0791 0.2311 0.074 Uiso 1 1 calc R . .
C21 C 0.8038(11) 0.9490(15) 0.1407(5) 0.071(4) Uani 1 1 d DU . .
H21A H 0.8802 0.9600 0.1645 0.085 Uiso 1 1 calc R . .
H21B H 0.7855 1.0506 0.1224 0.085 Uiso 1 1 calc R . .
C22 C 0.8219(10) 0.815(2) 0.0953(6) 0.073(4) Uani 1 1 d DU . .
H22A H 0.9008 0.8320 0.0742 0.088 Uiso 1 1 calc R . .
H22B H 0.8268 0.7114 0.1139 0.088 Uiso 1 1 calc R . .
C23 C 0.7277(11) 0.7014(16) 0.0170(5) 0.065(3) Uani 1 1 d DU . .
H23A H 0.7326 0.5978 0.0355 0.078 Uiso 1 1 calc R . .
H23B H 0.8064 0.7179 -0.0044 0.078 Uiso 1 1 calc R . .
C24 C 0.6178(10) 0.7069(17) -0.0210(5) 0.062(3) Uani 1 1 d DU . .
H24A H 0.6158 0.8082 -0.0412 0.075 Uiso 1 1 calc R . .
H24B H 0.6236 0.6218 -0.0491 0.075 Uiso 1 1 calc R . .
C25 C 0.3986(11) 0.694(2) -0.0239(5) 0.077(4) Uani 1 1 d DU . .
H25A H 0.4001 0.6052 -0.0504 0.092 Uiso 1 1 calc R . .
H25B H 0.3993 0.7924 -0.0461 0.092 Uiso 1 1 calc R . .
C26 C 0.2843(11) 0.6878(16) 0.0093(5) 0.063(3) Uani 1 1 d DU . .
H26A H 0.2851 0.5949 0.0341 0.076 Uiso 1 1 calc R . .
H26B H 0.2088 0.6826 -0.0152 0.076 Uiso 1 1 calc R . .
C27 C 0.1725(11) 0.855(2) 0.0744(7) 0.088(5) Uani 1 1 d DU . .
H27A H 0.1511 0.9677 0.0745 0.106 Uiso 1 1 calc R . .
H27B H 0.1024 0.7989 0.0554 0.106 Uiso 1 1 calc R . .
C28 C 0.1801(13) 0.805(3) 0.1277(7) 0.099(5) Uani 1 1 d DU . .
H28A H 0.1833 0.6888 0.1270 0.119 Uiso 1 1 calc R . .
H28B H 0.1008 0.8344 0.1468 0.119 Uiso 1 1 calc R . .
C29 C 0.2960(11) 0.7511(15) 0.2111(5) 0.069(3) Uani 1 1 d DU . .
H29A H 0.3184 0.8091 0.2457 0.082 Uiso 1 1 calc R . .
H29B H 0.2073 0.7167 0.2156 0.082 Uiso 1 1 calc R . .
C30 C 0.3713(13) 0.6117(16) 0.2115(6) 0.086(4) Uani 1 1 d DU . .
H30A H 0.3834 0.5817 0.2513 0.103 Uiso 1 1 calc R . .
H30B H 0.3196 0.5282 0.1940 0.103 Uiso 1 1 calc R . .
C31 C 0.4909(13) 0.606(2) 0.1861(7) 0.081(5) Uani 1 1 d DU . .
H31 H 0.5468 0.6684 0.2078 0.097 Uiso 1 1 calc R . .
C32 C 0.5513(14) 0.5504(19) 0.1469(6) 0.084(4) Uani 1 1 d DU . .
H32A H 0.5109 0.4837 0.1205 0.100 Uiso 1 1 calc R . .
H32B H 0.6384 0.5746 0.1430 0.100 Uiso 1 1 calc R . .
O1A O -0.0214(18) 0.290(2) 0.3403(8) 0.047(5) Uani 0.520(10) 1 d PU A 2
N1A N -0.2044(18) 0.533(2) 0.3389(8) 0.045(5) Uani 0.520(10) 1 d PU A 2
C1A C -0.237(2) 0.363(2) 0.3301(9) 0.058(6) Uani 0.520(10) 1 d PU A 2
H1A1 H -0.2604 0.3140 0.3663 0.069 Uiso 0.520(10) 1 calc PR A 2
H1A2 H -0.3095 0.3530 0.3040 0.069 Uiso 0.520(10) 1 calc PR A 2
O2A O 0.1997(17) 0.493(2) 0.3257(7) 0.045(5) Uani 0.520(10) 1 d PU A 2
C2A C -0.124(3) 0.282(3) 0.3063(13) 0.058(8) Uani 0.520(10) 1 d PU A 2
H2A1 H -0.1449 0.1707 0.2994 0.070 Uiso 0.520(10) 1 calc PR A 2
H2A2 H -0.1029 0.3303 0.2697 0.070 Uiso 0.520(10) 1 calc PR A 2
O3A O 0.2148(17) 0.574(3) 0.4410(9) 0.060(5) Uani 0.520(10) 1 d PU A 2
C3A C 0.100(2) 0.238(3) 0.3141(10) 0.055(6) Uani 0.520(10) 1 d PU A 2
H3A1 H 0.0828 0.1569 0.2854 0.066 Uiso 0.520(10) 1 calc PR A 2
H3A2 H 0.1566 0.1936 0.3430 0.066 Uiso 0.520(10) 1 calc PR A 2
O4A O 0.0034(13) 0.707(2) 0.4907(7) 0.053(4) Uani 0.520(10) 1 d PU A 2
C4A C 0.1623(19) 0.384(2) 0.2863(7) 0.040(4) Uani 0.520(10) 1 d PU A 2
H4A1 H 0.2367 0.3500 0.2645 0.048 Uiso 0.520(10) 1 calc PR A 2
H4A2 H 0.1015 0.4332 0.2600 0.048 Uiso 0.520(10) 1 calc PR A 2
O5A O -0.2158(12) 0.576(2) 0.4521(8) 0.059(4) Uani 0.520(10) 1 d PU A 2
C6A C 0.3230(17) 0.581(3) 0.4034(10) 0.040(5) Uani 0.520(10) 1 d PU A 2
H6A1 H 0.4024 0.5649 0.4247 0.048 Uiso 0.520(10) 1 calc PR A 2
H6A2 H 0.3269 0.6852 0.3850 0.048 Uiso 0.520(10) 1 calc PR A 2
C7A C 0.218(2) 0.693(3) 0.4837(11) 0.061(6) Uani 0.520(10) 1 d PU A 2
H7A1 H 0.2972 0.6844 0.5055 0.073 Uiso 0.520(10) 1 calc PR A 2
H7A2 H 0.2148 0.7974 0.4660 0.073 Uiso 0.520(10) 1 calc PR A 2
C8A C 0.120(2) 0.676(4) 0.5177(11) 0.057(7) Uani 0.520(10) 1 d PU A 2
H8A1 H 0.1298 0.7477 0.5499 0.068 Uiso 0.520(10) 1 calc PR A 2
H8A2 H 0.1191 0.5673 0.5324 0.068 Uiso 0.520(10) 1 calc PR A 2
C9A C -0.099(2) 0.694(3) 0.5245(9) 0.051(6) Uani 0.520(10) 1 d PU A 2
H9A1 H -0.1012 0.7821 0.5513 0.062 Uiso 0.520(10) 1 calc PR A 2
H9A2 H -0.0948 0.5948 0.5460 0.062 Uiso 0.520(10) 1 calc PR A 2
C10A C -0.219(2) 0.696(3) 0.4863(12) 0.068(7) Uani 0.520(10) 1 d PU A 2
H10C H -0.2957 0.6900 0.5098 0.081 Uiso 0.520(10) 1 calc PR A 2
H10D H -0.2221 0.7945 0.4646 0.081 Uiso 0.520(10) 1 calc PR A 2
C11A C -0.324(3) 0.538(5) 0.4261(14) 0.088(10) Uani 0.520(10) 1 d PU A 2
H11C H -0.3966 0.5821 0.4468 0.106 Uiso 0.520(10) 1 calc PR A 2
H11D H -0.3332 0.4229 0.4247 0.106 Uiso 0.520(10) 1 calc PR A 2
C12A C -0.320(2) 0.604(3) 0.3676(10) 0.057(6) Uani 0.520(10) 1 d PU A 2
H12C H -0.3135 0.7194 0.3687 0.069 Uiso 0.520(10) 1 calc PR A 2
H12D H -0.3982 0.5755 0.3468 0.069 Uiso 0.520(10) 1 calc PR A 2
C14A C -0.129(2) 0.785(2) 0.2895(10) 0.048(5) Uani 0.50 1 d PU A 2
H14C H -0.1833 0.8669 0.3060 0.057 Uiso 0.50 1 calc PR A 2
H14D H -0.1145 0.8162 0.2500 0.057 Uiso 0.50 1 calc PR A 2
C15A C 0.0050(19) 0.800(3) 0.3204(10) 0.041(5) Uani 0.50 1 d PU A 2
H15A H 0.0837 0.7674 0.3055 0.049 Uiso 0.50 1 calc PR A 2
C16A C -0.014(4) 0.874(4) 0.3765(14) 0.096(10) Uani 0.50 1 d PU A 2
H16C H -0.0960 0.9029 0.3881 0.116 Uiso 0.50 1 calc PR A 2
H16D H 0.0567 0.8912 0.4005 0.116 Uiso 0.50 1 calc PR A 2
C5 C 0.3169(14) 0.618(2) 0.3713(9) 0.025(4) Uani 0.480(10) 1 d PU A 1
H5A H 0.3041 0.7316 0.3649 0.031 Uiso 0.480(10) 1 calc PR A 1
H5B H 0.4005 0.5897 0.3560 0.031 Uiso 0.480(10) 1 calc PR A 1

loop_
_atom_site_aniso_label
_atom_site_aniso_U_11
_atom_site_aniso_U_22
_atom_site_aniso_U_33
_atom_site_aniso_U_23
_atom_site_aniso_U_13
_atom_site_aniso_U_12
Ag1 0.0299(3) 0.0356(4) 0.0294(3) -0.0012(3) -0.0018(2) 0.0013(3)
P1 0.0357(12) 0.0249(17) 0.0347(13) -0.0002(11) 0.0001(9) 0.0031(9)
F1 0.032(3) 0.044(4) 0.092(5) -0.007(3) 0.001(3) -0.004(2)
O1 0.019(6) 0.032(7) 0.023(6) 0.000(6) -0.005(5) -0.001(6)
N1 0.018(5) 0.026(5) 0.016(5) -0.005(4) 0.006(4) 0.002(4)
C1 0.026(7) 0.030(8) 0.027(7) -0.011(6) -0.008(6) 0.001(6)
Ag2 0.0286(3) 0.0306(4) 0.0282(3) -0.0023(3) 0.0033(2) -0.0008(3)
P2 0.0332(12) 0.0280(19) 0.0404(14) -0.0022(12) 0.0056(10) -0.0022(9)
F2 0.063(4) 0.040(4) 0.051(4) -0.008(3) 0.003(3) 0.003(3)
O2 0.016(5) 0.020(7) 0.025(6) 0.003(5) 0.005(4) -0.005(5)
N2 0.055(5) 0.046(6) 0.072(6) 0.001(4) 0.032(4) 0.002(4)
C2 0.032(8) 0.022(8) 0.028(8) -0.006(6) -0.001(7) -0.004(7)
F3 0.080(5) 0.061(5) 0.051(5) 0.018(4) 0.003(3) 0.013(4)
O3 0.046(8) 0.054(9) 0.047(8) -0.017(7) -0.006(6) -0.009(7)
C3 0.027(7) 0.034(9) 0.030(8) -0.016(7) 0.011(6) -0.003(7)
F4 0.077(4) 0.031(4) 0.057(4) -0.013(3) -0.002(3) 0.011(3)
O4 0.065(7) 0.045(7) 0.043(6) -0.001(6) 0.018(6) 0.002(7)
C4 0.017(4) 0.015(5) 0.022(5) 0.001(4) 0.003(4) 0.009(4)
F5 0.061(4) 0.040(4) 0.046(4) 0.006(3) -0.002(3) 0.002(3)
O5 0.066(8) 0.074(9) 0.062(8) 0.004(7) 0.018(7) 0.018(7)
C5A 0.043(8) 0.042(8) 0.050(8) -0.009(7) 0.004(7) 0.016(7)
F6 0.038(3) 0.052(5) 0.088(6) -0.005(4) 0.004(3) 0.004(3)
O6 0.106(6) 0.043(5) 0.044(4) 0.000(4) -0.004(4) -0.015(4)
C6 0.027(7) 0.045(9) 0.035(8) -0.009(8) 0.003(7) -0.008(7)
F7 0.029(3) 0.045(5) 0.087(5) 0.002(3) 0.007(3) -0.005(2)
O7 0.048(4) 0.078(5) 0.056(5) 0.019(4) -0.010(3) -0.027(3)
C7 0.061(9) 0.042(9) 0.037(8) 0.006(7) -0.005(8) -0.005(8)
F8 0.075(4) 0.032(4) 0.073(5) -0.017(3) 0.013(3) -0.012(3)
O8 0.041(3) 0.081(5) 0.074(5) -0.006(5) 0.014(3) 0.008(4)
C8 0.057(10) 0.041(9) 0.022(8) -0.003(7) -0.006(8) 0.012(8)
F9 0.084(4) 0.035(4) 0.042(4) 0.006(3) 0.007(3) -0.003(3)
O9 0.060(4) 0.062(5) 0.038(4) -0.007(4) -0.001(3) -0.007(3)
C9 0.044(8) 0.037(8) 0.018(7) 0.006(6) 0.019(7) 0.001(7)
F10 0.063(4) 0.048(4) 0.041(4) -0.021(3) -0.006(3) -0.003(3)
O10 0.041(3) 0.061(5) 0.114(6) -0.003(5) 0.003(4) -0.004(4)
C10 0.059(9) 0.065(10) 0.061(10) -0.007(8) 0.002(8) 0.011(8)
F11 0.066(4) 0.045(4) 0.059(5) 0.019(4) 0.005(3) -0.003(3)
C11 0.013(6) 0.038(9) 0.026(7) 0.009(7) 0.009(6) -0.001(6)
F12 0.032(3) 0.046(5) 0.083(5) 0.003(3) 0.002(3) 0.002(3)
C12 0.030(8) 0.058(10) 0.060(9) 0.005(8) 0.014(7) 0.001(7)
C13 0.079(7) 0.096(8) 0.057(6) 0.021(6) -0.015(6) 0.002(6)
C14 0.057(9) 0.054(9) 0.047(9) 0.013(7) 0.013(8) 0.011(8)
C15 0.094(12) 0.072(13) 0.078(12) -0.001(9) -0.010(9) -0.001(9)
C16 0.040(7) 0.019(7) 0.045(8) 0.003(6) -0.004(7) 0.002(6)
C17 0.118(9) 0.105(10) 0.112(9) 0.006(8) 0.029(8) 0.028(8)
C18 0.082(7) 0.088(9) 0.083(8) -0.044(7) -0.014(6) 0.033(6)
C19 0.090(8) 0.074(8) 0.075(8) -0.012(6) 0.017(6) -0.014(6)
C20 0.068(6) 0.052(6) 0.064(6) -0.026(5) -0.004(5) -0.006(5)
C21 0.066(6) 0.078(7) 0.067(7) 0.028(6) -0.033(5) -0.037(5)
C22 0.030(5) 0.076(8) 0.114(8) -0.008(7) -0.004(5) 0.015(6)
C23 0.060(6) 0.075(7) 0.059(6) -0.004(5) 0.027(5) 0.012(5)
C24 0.067(6) 0.065(7) 0.055(6) -0.007(5) 0.019(5) 0.010(5)
C25 0.074(7) 0.095(8) 0.062(7) -0.009(6) -0.014(6) -0.028(6)
C26 0.070(6) 0.063(7) 0.057(6) -0.012(5) -0.013(5) -0.022(5)
C27 0.056(6) 0.092(9) 0.118(9) -0.008(7) -0.005(6) -0.006(6)
C28 0.059(7) 0.128(10) 0.111(9) -0.002(9) 0.000(7) -0.008(7)
C29 0.065(6) 0.081(7) 0.059(6) 0.016(5) 0.010(5) -0.001(5)
C30 0.106(8) 0.075(7) 0.077(7) 0.028(6) 0.021(6) -0.001(6)
C31 0.090(7) 0.068(8) 0.085(8) 0.035(6) 0.012(6) 0.015(6)
C32 0.101(8) 0.058(7) 0.091(8) 0.028(7) 0.004(7) 0.010(7)
O1A 0.062(9) 0.040(8) 0.040(7) -0.020(6) -0.001(8) -0.004(7)
N1A 0.051(8) 0.040(8) 0.045(8) 0.004(7) -0.016(7) 0.001(7)
C1A 0.075(9) 0.043(9) 0.055(9) -0.004(7) -0.008(7) -0.024(7)
O2A 0.047(8) 0.045(8) 0.042(8) 0.004(6) -0.007(6) 0.003(6)
C2A 0.067(12) 0.047(11) 0.062(11) 0.003(8) -0.002(9) -0.009(9)
O3A 0.045(8) 0.072(10) 0.063(9) 0.009(8) -0.009(6) -0.011(8)
C3A 0.062(10) 0.054(10) 0.048(9) -0.010(8) 0.008(8) -0.001(8)
O4A 0.039(6) 0.063(8) 0.056(8) -0.014(7) -0.006(6) -0.006(6)
C4A 0.060(8) 0.031(7) 0.030(7) -0.004(6) 0.021(6) -0.005(7)
O5A 0.042(6) 0.054(8) 0.082(8) -0.029(7) 0.008(6) 0.004(6)
C6A 0.028(7) 0.054(9) 0.038(8) 0.011(8) -0.006(7) -0.016(7)
C7A 0.059(9) 0.065(10) 0.058(10) -0.001(9) -0.007(8) -0.013(8)
C8A 0.050(10) 0.074(11) 0.047(10) 0.013(8) -0.012(8) 0.004(9)
C9A 0.062(9) 0.055(9) 0.037(9) -0.003(7) 0.009(7) 0.013(8)
C10A 0.056(9) 0.072(11) 0.075(11) -0.011(9) 0.001(8) 0.019(8)
C11A 0.076(12) 0.102(14) 0.086(13) -0.001(10) -0.008(9) 0.004(9)
C12A 0.048(9) 0.068(10) 0.055(9) -0.002(8) -0.007(8) 0.003(8)
C14A 0.048(8) 0.039(9) 0.056(9) 0.020(7) -0.010(8) -0.004(7)
C15A 0.036(7) 0.036(9) 0.049(9) 0.036(7) 0.013(7) 0.003(7)
C16A 0.114(13) 0.084(13) 0.092(13) -0.002(9) -0.013(10) 0.009(9)
C5 0.004(6) 0.030(8) 0.042(8) -0.003(6) 0.010(6) 0.000(5)

loop_
_atom_type_symbol
_atom_type_description
_atom_type_scat_dispersion_real
_atom_type_scat_dispersion_imag
_atom_type_scat_source
C C 0.0033 0.0016 'International Tables Vol C Tables 4.2.6.8 and 6.1.1.4'
H H 0.0000 0.0000 'International Tables Vol C Tables 4.2.6.8 and 6.1.1.4'
N N 0.0061 0.0033 'International Tables Vol C Tables 4.2.6.8 and 6.1.1.4'
F F 0.0171 0.0103 'International Tables Vol C Tables 4.2.6.8 and 6.1.1.4'
P P 0.1023 0.0942 'International Tables Vol C Tables 4.2.6.8 and 6.1.1.4'
Ag Ag -0.8971 1.1015 'International Tables Vol C Tables 4.2.6.8 and 6.1.1.4'
O O 0.0106 0.0060 'International Tables Vol C Tables 4.2.6.8 and 6.1.1.4'

loop_
_geom_angle_atom_site_label_1
_geom_angle_atom_site_label_2
_geom_angle_atom_site_label_3
_geom_angle
_geom_angle_site_symmetry_1
_geom_angle_site_symmetry_3
_geom_angle_publ_flag
N1A Ag1 N1 13.4(5) . . ?
N1A Ag1 O3 174.7(7) . . ?
N1 Ag1 O3 168.7(5) . . ?
N1A Ag1 O1 77.8(6) . . ?
N1 Ag1 O1 69.3(5) . . ?
O3 Ag1 O1 107.5(5) . . ?
N1A Ag1 O5A 65.5(6) . . ?
N1 Ag1 O5A 78.9(5) . . ?
O3 Ag1 O5A 111.8(6) . . ?
O1 Ag1 O5A 115.7(5) . . ?
N1A Ag1 C15A 79.4(7) . . ?
N1 Ag1 C15A 73.6(7) . . ?
O3 Ag1 C15A 98.0(7) . . ?
O1 Ag1 C15A 108.9(7) . . ?
O5A Ag1 C15A 113.4(7) . . ?
N1A Ag1 C16A 92.6(10) . . ?
N1 Ag1 C16A 93.4(9) . . ?
O3 Ag1 C16A 82.8(10) . . ?
O1 Ag1 C16A 141.8(8) . . ?
O5A Ag1 C16A 92.5(9) . . ?
C15A Ag1 C16A 33.1(9) . . ?
N1A Ag1 O4A 124.4(6) . . ?
N1 Ag1 O4A 137.1(4) . . ?
O3 Ag1 O4A 51.5(5) . . ?
O1 Ag1 O4A 143.5(5) . . ?
O5A Ag1 O4A 62.6(5) . . ?
C15A Ag1 O4A 103.9(7) . . ?
C16A Ag1 O4A 71.5(8) . . ?
N1A Ag1 O3A 171.7(7) . . ?
N1 Ag1 O3A 159.5(6) . . ?
O3 Ag1 O3A 13.5(6) . . ?
O1 Ag1 O3A 94.0(6) . . ?
O5A Ag1 O3A 120.2(6) . . ?
C15A Ag1 O3A 102.4(7) . . ?
C16A Ag1 O3A 93.1(10) . . ?
O4A Ag1 O3A 63.2(6) . . ?
N1A Ag1 C16 99.0(6) . . ?
N1 Ag1 C16 94.6(6) . . ?
O3 Ag1 C16 77.8(6) . . ?
O1 Ag1 C16 121.6(5) . . ?
O5A Ag1 C16 115.1(6) . . ?
C15A Ag1 C16 21.3(7) . . ?
C16A Ag1 C16 22.9(8) . . ?
O4A Ag1 C16 86.0(6) . . ?
O3A Ag1 C16 84.1(6) . . ?
N1A Ag1 O1A 67.6(6) . . ?
N1 Ag1 O1A 60.7(6) . . ?
O3 Ag1 O1A 117.8(6) . . ?
O1 Ag1 O1A 12.5(4) . . ?
O5A Ag1 O1A 103.9(6) . . ?
C15A Ag1 O1A 112.3(8) . . ?
C16A Ag1 O1A 144.9(9) . . ?
O4A Ag1 O1A 143.6(6) . . ?
O3A Ag1 O1A 104.5(7) . . ?
C16 Ag1 O1A 128.5(6) . . ?
N1A Ag1 O4 115.6(6) . . ?
N1 Ag1 O4 128.8(4) . . ?
O3 Ag1 O4 62.3(5) . . ?
O1 Ag1 O4 123.0(5) . . ?
O5A Ag1 O4 50.3(5) . . ?
C15A Ag1 O4 127.7(7) . . ?
C16A Ag1 O4 94.6(8) . . ?
O4A Ag1 O4 25.0(4) . . ?
O3A Ag1 O4 69.8(5) . . ?
C16 Ag1 O4 110.9(6) . . ?
O1A Ag1 O4 119.8(5) . . ?
F3 P1 F1 90.9(4) . . ?
F3 P1 F2 91.2(4) . . ?
F1 P1 F2 90.4(4) . . ?
F3 P1 F5 179.4(5) . . ?
F1 P1 F5 89.5(4) . . ?
F2 P1 F5 88.4(4) . . ?
F3 P1 F6 89.3(4) . . ?
F1 P1 F6 179.4(5) . . ?
F2 P1 F6 90.1(4) . . ?
F5 P1 F6 90.3(4) . . ?
F3 P1 F4 89.9(4) . . ?
F1 P1 F4 90.4(4) . . ?
F2 P1 F4 178.6(4) . . ?
F5 P1 F4 90.5(4) . . ?
F6 P1 F4 89.0(4) . . ?
C2 O1 C3 110.3(16) . . ?
C2 O1 Ag1 112.4(12) . . ?
C3 O1 Ag1 116.9(13) . . ?
C1 N1 C13 106.4(14) . . ?
C1 N1 C12 111.3(16) . . ?
C13 N1 C12 105.5(15) . . ?
C1 N1 Ag1 112.1(11) . . ?
C13 N1 Ag1 109.0(10) . . ?
C12 N1 Ag1 112.1(12) . . ?
N1 C1 C2 115.0(16) . . ?
N2 Ag2 C32 98.6(4) . . ?
N2 Ag2 O9 128.1(3) . . ?
C32 Ag2 O9 84.2(4) . . ?
N2 Ag2 C31 73.9(4) . . ?
C32 Ag2 C31 27.4(4) . . ?
O9 Ag2 C31 108.6(4) . . ?
N2 Ag2 O10 69.6(3) . . ?
C32 Ag2 O10 116.3(5) . . ?
O9 Ag2 O10 63.3(3) . . ?
C31 Ag2 O10 116.3(4) . . ?
N2 Ag2 O8 169.7(3) . . ?
C32 Ag2 O8 85.8(4) . . ?
O9 Ag2 O8 61.4(3) . . ?
C31 Ag2 O8 108.1(4) . . ?
O10 Ag2 O8 116.9(2) . . ?
N2 Ag2 O6 67.6(3) . . ?
C32 Ag2 O6 131.7(4) . . ?
O9 Ag2 O6 141.6(3) . . ?
C31 Ag2 O6 109.6(5) . . ?
O10 Ag2 O6 102.1(3) . . ?
O8 Ag2 O6 102.6(3) . . ?
N2 Ag2 O7 110.2(3) . . ?
C32 Ag2 O7 79.6(4) . . ?
O9 Ag2 O7 121.2(2) . . ?
C31 Ag2 O7 77.8(4) . . ?
O10 Ag2 O7 164.1(3) . . ?
O8 Ag2 O7 61.3(2) . . ?
O6 Ag2 O7 64.6(3) . . ?
F9 P2 F10 90.1(4) . . ?
F9 P2 F11 178.3(4) . . ?
F10 P2 F11 90.9(4) . . ?
F9 P2 F12 91.3(4) . . ?
F10 P2 F12 89.5(4) . . ?
F11 P2 F12 90.0(4) . . ?
F9 P2 F8 89.6(4) . . ?
F10 P2 F8 179.7(5) . . ?
F11 P2 F8 89.4(5) . . ?
F12 P2 F8 90.4(4) . . ?
F9 P2 F7 89.2(4) . . ?
F10 P2 F7 90.5(4) . . ?
F11 P2 F7 89.5(4) . . ?
F12 P2 F7 179.5(5) . . ?
F8 P2 F7 89.6(4) . . ?
C5 O2 C4 117.2(14) . . ?
C5 O2 Ag1 112.1(11) . . ?
C4 O2 Ag1 106.6(8) . . ?
C17 N2 C29 123.1(12) . . ?
C17 N2 C28 99.6(14) . . ?
C29 N2 C28 101.7(11) . . ?
C17 N2 Ag2 115.6(8) . . ?
C29 N2 Ag2 108.2(7) . . ?
C28 N2 Ag2 105.6(8) . . ?
O1 C2 C1 107.7(17) . . ?
C7 O3 C6 107.6(19) . . ?
C7 O3 Ag1 119.4(15) . . ?
C6 O3 Ag1 122.6(13) . . ?
C4 C3 O1 110.1(15) . . ?
C9 O4 C8 113.0(15) . . ?
C9 O4 Ag1 106.9(11) . . ?
C8 O4 Ag1 110.8(11) . . ?
C3 C4 O2 111.1(15) . . ?
C11 O5 C10 115.8(18) . . ?
C11 O5 Ag1 102.2(12) . . ?
C10 O5 Ag1 109.5(16) . . ?
O2A C5A C6A 107.2(16) . . ?
C19 O6 C18 111.5(10) . . ?
C19 O6 Ag2 116.3(8) . . ?
C18 O6 Ag2 107.6(7) . . ?
O3 C6 C5 103.8(17) . . ?
C21 O7 C20 109.2(9) . . ?
C21 O7 Ag2 114.9(7) . . ?
C20 O7 Ag2 105.1(6) . . ?
O3 C7 C8 106.3(19) . . ?
C23 O8 C22 108.4(10) . . ?
C23 O8 Ag2 114.3(7) . . ?
C22 O8 Ag2 114.9(7) . . ?
C7 C8 O4 104.3(17) . . ?
C25 O9 C24 110.5(9) . . ?
C25 O9 Ag2 116.8(7) . . ?
C24 O9 Ag2 120.1(7) . . ?
C10 C9 O4 112.7(17) . . ?
C27 O10 C26 113.7(10) . . ?
C27 O10 Ag2 111.5(8) . . ?
C26 O10 Ag2 106.5(7) . . ?
C9 C10 O5 120(2) . . ?
O5 C11 C12 109.3(18) . . ?
C11 C12 N1 116.3(19) . . ?
C14A C13 N1 127.1(15) . . ?
C14A C13 N1A 123.5(15) . . ?
N1 C13 N1A 20.5(8) . . ?
C14A C13 C14 24.6(12) . . ?
N1 C13 C14 111.8(13) . . ?
N1A C13 C14 117.1(13) . . ?
C15 C14 C13 106.2(18) . . ?
C16 C15 C14 106(4) . . ?
C16 C15 Ag1 75(2) . . ?
C14 C15 Ag1 90.1(19) . . ?
C15 C16 Ag1 81(2) . . ?
N2 C17 C18 107.2(13) . . ?
O6 C18 C17 112.2(11) . . ?
C20 C19 O6 112.5(12) . . ?
C19 C20 O7 113.7(11) . . ?
O7 C21 C22 104.0(9) . . ?
O8 C22 C21 107.3(10) . . ?
O8 C23 C24 108.5(9) . . ?
O9 C24 C23 108.7(10) . . ?
O9 C25 C26 110.6(11) . . ?
C25 C26 O10 105.5(10) . . ?
C28 C27 O10 114.5(13) . . ?
C27 C28 N2 118.5(15) . . ?
C30 C29 N2 124.0(10) . . ?
C31 C30 C29 122.1(12) . . ?
C32 C31 C30 144(2) . . ?
C32 C31 Ag2 74.9(9) . . ?
C30 C31 Ag2 105.7(9) . . ?
C31 C32 Ag2 77.8(10) . . ?
C2A O1A C3A 115(2) . . ?
C2A O1A Ag1 110.3(16) . . ?
C3A O1A Ag1 114.7(14) . . ?
C1A N1A C12A 105.0(18) . . ?
C1A N1A C13 122.9(16) . . ?
C12A N1A C13 96.9(16) . . ?
C1A N1A Ag1 112.7(13) . . ?
C12A N1A Ag1 113.4(14) . . ?
C13 N1A Ag1 105.1(11) . . ?
C2A C1A N1A 108.3(19) . . ?
C4A O2A C5A 116.0(17) . . ?
C4A O2A Ag1 108.1(12) . . ?
C5A O2A Ag1 111.9(12) . . ?
O1A C2A C1A 113(2) . . ?
C7A O3A C6A 112.9(19) . . ?
C7A O3A Ag1 109.9(15) . . ?
C6A O3A Ag1 115.8(14) . . ?
O1A C3A C4A 108.2(19) . . ?
C9A O4A C8A 114.4(19) . . ?
C9A O4A Ag1 116.9(14) . . ?
C8A O4A Ag1 111.7(16) . . ?
O2A C4A C3A 111.7(17) . . ?
C10A O5A C11A 117(2) . . ?
C10A O5A Ag1 112.9(15) . . ?
C11A O5A Ag1 116.7(18) . . ?
O3A C6A C5A 107.2(17) . . ?
C8A C7A O3A 110(2) . . ?
C7A C8A O4A 113(2) . . ?
O4A C9A C10A 107.7(18) . . ?
O5A C10A C9A 109(2) . . ?
O5A C11A C12A 108(3) . . ?
C11A C12A N1A 107(2) . . ?
C13 C14A C15A 124.8(18) . . ?
C16A C15A C14A 109(2) . . ?
C16A C15A Ag1 74.2(15) . . ?
C14A C15A Ag1 100.3(11) . . ?
C15A C16A Ag1 72.8(15) . . ?
O2 C5 C6 113.3(16) . . ?

loop_
_geom_bond_atom_site_label_1
_geom_bond_atom_site_label_2
_geom_bond_distance
_geom_bond_site_symmetry_2
_geom_bond_publ_flag
Ag1 N1A 2.416(18) . ?
Ag1 N1 2.510(16) . ?
Ag1 O3 2.59(2) . ?
Ag1 O1 2.607(19) . ?
Ag1 O5A 2.611(14) . ?
Ag1 C15A 2.608(19) . ?
Ag1 C16A 2.63(3) . ?
Ag1 O4A 2.643(16) . ?
Ag1 O3A 2.660(19) . ?
Ag1 C16 2.671(16) . ?
Ag1 O1A 2.683(19) . ?
Ag1 O4 2.681(13) . ?
P1 F3 1.578(8) . ?
P1 F1 1.583(6) . ?
P1 F2 1.594(7) . ?
P1 F5 1.594(7) . ?
P1 F6 1.597(6) . ?
P1 F4 1.600(7) . ?
O1 C2 1.44(3) . ?
O1 C3 1.44(2) . ?
N1 C1 1.39(2) . ?
N1 C13 1.40(2) . ?
N1 C12 1.50(2) . ?
C1 C2 1.60(3) . ?
Ag2 N2 2.485(8) . ?
Ag2 C32 2.580(14) . ?
Ag2 O9 2.606(7) . ?
Ag2 C31 2.612(14) . ?
Ag2 O10 2.677(8) . ?
Ag2 O8 2.683(6) . ?
Ag2 O6 2.701(9) . ?
Ag2 O7 2.793(7) . ?
P2 F9 1.582(7) . ?
P2 F10 1.596(7) . ?
P2 F11 1.598(7) . ?
P2 F12 1.604(6) . ?
P2 F8 1.605(7) . ?
P2 F7 1.606(5) . ?
O2 C5 1.38(2) . ?
O2 C4 1.47(2) . ?
N2 C17 1.370(16) . ?
N2 C29 1.450(13) . ?
N2 C28 1.609(16) . ?
O3 C7 1.44(3) . ?
O3 C6 1.48(2) . ?
C3 C4 1.40(2) . ?
O4 C9 1.45(2) . ?
O4 C8 1.49(3) . ?
O5 C11 1.37(3) . ?
O5 C10 1.43(3) . ?
C5A O2A 1.41(3) . ?
C5A C6A 1.55(3) . ?
O6 C19 1.422(15) . ?
O6 C18 1.443(14) . ?
C6 C5 1.49(3) . ?
O7 C21 1.357(12) . ?
O7 C20 1.578(13) . ?
C7 C8 1.49(3) . ?
O8 C23 1.418(14) . ?
O8 C22 1.447(13) . ?
O9 C25 1.413(13) . ?
O9 C24 1.415(12) . ?
C9 C10 1.39(3) . ?
O10 C27 1.414(13) . ?
O10 C26 1.478(14) . ?
C11 C12 1.42(3) . ?
C13 C14A 1.30(2) . ?
C13 N1A 1.63(2) . ?
C13 C14 1.70(3) . ?
C14 C15 1.55(4) . ?
C15 C16 1.14(4) . ?
C17 C18 1.596(19) . ?
C19 C20 1.384(17) . ?
C21 C22 1.586(18) . ?
C23 C24 1.472(16) . ?
C25 C26 1.451(15) . ?
C27 C28 1.34(2) . ?
C29 C30 1.433(15) . ?
C30 C31 1.407(14) . ?
C31 C32 1.229(17) . ?
O1A C2A 1.35(3) . ?
O1A C3A 1.49(3) . ?
N1A C1A 1.51(3) . ?
N1A C12A 1.53(3) . ?
C1A C2A 1.50(3) . ?
O2A C4A 1.38(2) . ?
O3A C7A 1.44(3) . ?
O3A C6A 1.46(3) . ?
C3A C4A 1.56(3) . ?
O4A C9A 1.36(3) . ?
O4A C8A 1.41(3) . ?
O5A C10A 1.31(3) . ?
O5A C11A 1.34(3) . ?
C7A C8A 1.33(3) . ?
C9A C10A 1.56(3) . ?
C11A C12A 1.50(4) . ?
C14A C15A 1.60(3) . ?
C15A C16A 1.49(4) . ?
